data_7210106
loop_
_publ_author_name
'Liao, Jian-Zhen'
'Ke, Hua'
'Liu, Jian-Jun'
'Li, Zuo-Yin'
'Lin, Mei-Jin'
'Wang, Jun-Dong'
'Huang, Chang-Cang'

_publ_section_title
;
 Coordination polymers of tetrazole-yl acylamide with octahedrally
 coordinated divalent transition metals: the effects of metal centers and
 side-groups on the structural topologies and symmetries
;
_journal_issue 24
_journal_name_full CrystEngComm
_journal_page_first 4830
_journal_paper_doi 10.1039/c3ce27100e
_journal_volume 15
_journal_year 2013
_chemical_formula_sum 'C8 H12 Mn N10 O2'
_chemical_formula_weight 335.22
_chemical_name_systematic
;
?
;
_space_group_IT_number 9
_symmetry_cell_setting monoclinic
_symmetry_space_group_name_Hall 'C -2yc'
_symmetry_space_group_name_H-M 'C 1 c 1'
_atom_sites_solution_hydrogens geom
_atom_sites_solution_primary direct
_atom_sites_solution_secondary difmap
_audit_creation_method SHELXL-97
_cell_angle_alpha 90.00
_cell_angle_beta 117.44(3)
_cell_angle_gamma 90.00
_cell_formula_units_Z 4
_cell_length_a 9.811(2)
_cell_length_b 18.035(4)
_cell_length_c 8.8072(18)
_cell_measurement_reflns_used 2146
_cell_measurement_temperature 293(2)
_cell_measurement_theta_max 27.4816
_cell_measurement_theta_min 3.4488
_cell_volume 1383.0(6)
_computing_cell_refinement 'CrystalClear (Rigaku Inc., 2007)'
_computing_data_collection 'CrystalClear (Rigaku Inc., 2007)'
_computing_data_reduction 'CrystalClear (Rigaku Inc., 2007)'
_computing_molecular_graphics 'SHELXTL-V (Sheldrick, 1998)'
_computing_publication_material 'SHELXL-97/2 (Sheldrick,1997)'
_computing_structure_refinement 'SHELXL-97 (Sheldrick, 1997)'
_computing_structure_solution 'SHELXS-97 (Sheldrick, 1990)'
_diffrn_ambient_temperature 293(2)
_diffrn_measured_fraction_theta_full 0.992
_diffrn_measured_fraction_theta_max 0.992
_diffrn_measurement_device_type 'Rigaku Mercury CCD area-detector'
_diffrn_measurement_method '\w scan'
_diffrn_radiation_monochromator graphite
_diffrn_radiation_source 'fine-focus sealed tube'
_diffrn_radiation_type MoK\a
_diffrn_radiation_wavelength 0.71073
_diffrn_reflns_av_R_equivalents 0.0526
_diffrn_reflns_av_sigmaI/netI 0.0694
_diffrn_reflns_limit_h_max 12
_diffrn_reflns_limit_h_min -12
_diffrn_reflns_limit_k_max 20
_diffrn_reflns_limit_k_min -23
_diffrn_reflns_limit_l_max 10
_diffrn_reflns_limit_l_min -11
_diffrn_reflns_number 5681
_diffrn_reflns_theta_full 27.48
_diffrn_reflns_theta_max 27.48
_diffrn_reflns_theta_min 3.45
_exptl_absorpt_coefficient_mu 0.978
_exptl_absorpt_correction_T_max 0.9663
_exptl_absorpt_correction_T_min 0.9456
_exptl_absorpt_correction_type numerical
_exptl_absorpt_process_details 'RAPID AUTO (Rigaku Corporation, 1998)'
_exptl_crystal_colour Colourless
_exptl_crystal_density_diffrn 1.610
_exptl_crystal_density_method 'not measured'
_exptl_crystal_description Block
_exptl_crystal_F_000 684
_exptl_crystal_size_max 0.17
_exptl_crystal_size_mid 0.14
_exptl_crystal_size_min 0.11
_refine_diff_density_max 1.152
_refine_diff_density_min -0.415
_refine_diff_density_rms 0.116
_refine_ls_abs_structure_details 'Flack H D (1983), Acta Cryst. A39, 876-881'
_refine_ls_abs_structure_Flack 0.00(5)
_refine_ls_extinction_method none
_refine_ls_goodness_of_fit_ref 1.129
_refine_ls_hydrogen_treatment constr
_refine_ls_matrix_type full
_refine_ls_number_parameters 191
_refine_ls_number_reflns 3028
_refine_ls_number_restraints 2
_refine_ls_restrained_S_all 1.128
_refine_ls_R_factor_all 0.0790
_refine_ls_R_factor_gt 0.0747
_refine_ls_shift/su_max 0.000
_refine_ls_shift/su_mean 0.000
_refine_ls_structure_factor_coef Fsqd
_refine_ls_weighting_details 'calc w=1/[\s^2^(Fo^2^)+(0.0478P)^2^+12.8083P] where P=(Fo^2^+2Fc^2^)/3'
_refine_ls_weighting_scheme calc
_refine_ls_wR_factor_gt 0.1766
_refine_ls_wR_factor_ref 0.1809
_reflns_number_gt 2829
_reflns_number_total 3028
_reflns_threshold_expression >2sigma(I)
_cod_data_source_file c3ce27100e.txt
_cod_data_source_block compound6
_cod_original_cell_volume 1383.0(5)
_cod_original_sg_symbol_H-M Cc
_cod_database_code 7210106

loop_
_symmetry_equiv_pos_as_xyz
'x, y, z'
'x, -y, z+1/2'
'x+1/2, y+1/2, z'
'x+1/2, -y+1/2, z+1/2'

loop_
_atom_site_label
_atom_site_type_symbol
_atom_site_fract_x
_atom_site_fract_y
_atom_site_fract_z
_atom_site_U_iso_or_equiv
_atom_site_adp_type
_atom_site_occupancy
_atom_site_symmetry_multiplicity
_atom_site_calc_flag
_atom_site_refinement_flags
Mn1 Mn -0.86350(12) -0.36926(5) -0.40975(12) 0.0270(2) Uani 1 1 d .
N1 N -0.9986(7) -0.2934(3) -0.6218(7) 0.0305(13) Uani 1 1 d .
O2 O -1.0646(7) -0.4466(3) -0.5149(8) 0.0486(16) Uani 1 1 d .
O1 O -0.9698(7) -0.2956(3) -0.2908(7) 0.0409(14) Uani 1 1 d .
N2 N -1.0383(9) -0.3018(3) -0.7893(8) 0.0385(16) Uani 1 1 d .
N3 N -1.1287(8) -0.2508(4) -0.8804(8) 0.0375(15) Uani 1 1 d .
N4 N -1.1570(7) -0.2041(3) -0.7770(7) 0.0274(13) Uani 1 1 d .
N5 N -1.0679(8) -0.1996(3) -0.4736(7) 0.0350(15) Uani 1 1 d .
H5 H -1.0953 -0.1538 -0.4822 0.042 Uiso 1 1 calc R
N6 N -0.7980(7) -0.4518(3) -0.2009(8) 0.0310(13) Uani 1 1 d .
N7 N -0.6843(8) -0.4464(4) -0.0416(8) 0.0380(16) Uani 1 1 d .
N10 N -0.9790(9) -0.5499(4) -0.3513(8) 0.0427(18) Uani 1 1 d .
H10 H -0.9942 -0.5968 -0.3490 0.051 Uiso 1 1 calc R
N8 N -0.6756(8) -0.5064(4) 0.0418(9) 0.0407(17) Uani 1 1 d .
C1 C -1.0742(8) -0.2329(4) -0.6194(9) 0.0277(14) Uani 1 1 d .
C2 C -1.0226(10) -0.2325(4) -0.3192(11) 0.0390(18) Uani 1 1 d .
C3 C -1.0402(12) -0.1870(5) -0.1883(12) 0.051(2) Uani 1 1 d .
H3A H -1.1112 -0.2117 -0.1566 0.061 Uiso 1 1 calc R
H3B H -1.0844 -0.1394 -0.2380 0.061 Uiso 1 1 calc R
C4 C -0.8893(17) -0.1741(10) -0.0281(17) 0.105(5) Uani 1 1 d .
H4A H -0.9076 -0.1447 0.0516 0.157 Uiso 1 1 calc R
H4B H -0.8193 -0.1485 -0.0580 0.157 Uiso 1 1 calc R
H4C H -0.8458 -0.2209 0.0231 0.157 Uiso 1 1 calc R
C5 C -0.8575(8) -0.5186(4) -0.2097(9) 0.0280(15) Uani 1 1 d .
C6 C -1.0750(9) -0.5121(4) -0.4923(10) 0.0376(18) Uani 1 1 d .
C7 C -1.2053(13) -0.5591(6) -0.6217(12) 0.060(3) Uani 1 1 d .
H7A H -1.1679 -0.6088 -0.6230 0.072 Uiso 1 1 calc R
H7B H -1.2409 -0.5380 -0.7350 0.072 Uiso 1 1 calc R
C8 C -1.3378(14) -0.5631(9) -0.5785(17) 0.098(5) Uani 1 1 d .
H8A H -1.4184 -0.5930 -0.6620 0.147 Uiso 1 1 calc R
H8B H -1.3759 -0.5140 -0.5788 0.147 Uiso 1 1 calc R
H8C H -1.3030 -0.5847 -0.4672 0.147 Uiso 1 1 calc R
N9 N -0.7842(8) -0.5551(3) -0.0601(8) 0.0352(15) Uani 1 1 d .

loop_
_atom_site_aniso_label
_atom_site_aniso_U_11
_atom_site_aniso_U_22
_atom_site_aniso_U_33
_atom_site_aniso_U_23
_atom_site_aniso_U_13
_atom_site_aniso_U_12
Mn1 0.0334(5) 0.0173(4) 0.0230(4) 0.0006(5) 0.0069(3) 0.0000(5)
N1 0.045(4) 0.019(3) 0.026(3) 0.004(2) 0.015(3) 0.010(2)
O2 0.046(3) 0.034(3) 0.047(3) 0.006(3) 0.005(3) -0.011(3)
O1 0.061(4) 0.035(3) 0.033(3) 0.011(2) 0.028(3) 0.018(3)
N2 0.061(5) 0.027(3) 0.026(3) 0.006(3) 0.018(3) 0.018(3)
N3 0.045(4) 0.035(3) 0.026(3) 0.006(3) 0.011(3) 0.018(3)
N4 0.029(3) 0.022(3) 0.025(3) 0.001(2) 0.008(2) 0.006(2)
N5 0.054(4) 0.025(3) 0.024(3) 0.003(2) 0.015(3) 0.016(3)
N6 0.039(3) 0.020(3) 0.026(3) 0.002(2) 0.008(3) -0.005(2)
N7 0.043(4) 0.030(3) 0.029(3) 0.003(3) 0.006(3) -0.010(3)
N10 0.062(5) 0.022(3) 0.028(3) 0.004(2) 0.008(3) -0.012(3)
N8 0.038(4) 0.036(4) 0.033(3) 0.007(3) 0.004(3) -0.013(3)
C1 0.032(3) 0.021(3) 0.028(3) 0.002(2) 0.012(3) 0.003(3)
C2 0.044(4) 0.035(4) 0.036(4) 0.007(3) 0.017(4) 0.008(3)
C3 0.077(7) 0.047(5) 0.044(5) 0.005(4) 0.040(5) 0.028(5)
C4 0.102(12) 0.132(13) 0.075(9) -0.053(9) 0.036(9) -0.028(10)
C5 0.036(4) 0.022(3) 0.026(3) 0.006(3) 0.015(3) -0.006(3)
C6 0.036(4) 0.038(4) 0.030(4) 0.007(3) 0.008(3) -0.008(3)
C7 0.068(7) 0.055(6) 0.035(5) -0.002(4) 0.004(5) -0.031(5)
C8 0.053(7) 0.122(12) 0.089(10) 0.015(9) 0.007(7) -0.042(8)
N9 0.041(4) 0.024(3) 0.030(3) 0.006(2) 0.007(3) -0.006(3)

loop_
_atom_type_symbol
_atom_type_description
_atom_type_scat_dispersion_real
_atom_type_scat_dispersion_imag
_atom_type_scat_source
C C 0.0033 0.0016 'International Tables Vol C Tables 4.2.6.8 and 6.1.1.4'
H H 0.0000 0.0000 'International Tables Vol C Tables 4.2.6.8 and 6.1.1.4'
N N 0.0061 0.0033 'International Tables Vol C Tables 4.2.6.8 and 6.1.1.4'
O O 0.0106 0.0060 'International Tables Vol C Tables 4.2.6.8 and 6.1.1.4'
Mn Mn 0.3368 0.7283 'International Tables Vol C Tables 4.2.6.8 and 6.1.1.4'

loop_
_geom_angle_atom_site_label_1
_geom_angle_atom_site_label_2
_geom_angle_atom_site_label_3
_geom_angle
_geom_angle_site_symmetry_1
_geom_angle_site_symmetry_3
N1 Mn1 N6 162.3(2) . .
N1 Mn1 O1 78.4(2) . .
N6 Mn1 O1 91.7(2) . .
N1 Mn1 O2 88.0(2) . .
N6 Mn1 O2 77.8(2) . .
O1 Mn1 O2 93.0(3) . .
N1 Mn1 N4 97.0(2) . 4_545
N6 Mn1 N4 96.7(2) . 4_545
O1 Mn1 N4 84.8(2) . 4_545
O2 Mn1 N4 174.0(2) . 4_545
N1 Mn1 N9 96.5(2) . 2_544
N6 Mn1 N9 92.0(2) . 2_544
O1 Mn1 N9 172.9(2) . 2_544
O2 Mn1 N9 81.8(3) . 2_544
N4 Mn1 N9 100.8(2) 4_545 2_544
C1 N1 N2 103.2(6) . .
C1 N1 Mn1 128.4(5) . .
N2 N1 Mn1 128.0(4) . .
C6 O2 Mn1 131.7(6) . .
C2 O1 Mn1 134.6(5) . .
N3 N2 N1 111.9(6) . .
N2 N3 N4 108.9(6) . .
C1 N4 N3 103.9(5) . .
C1 N4 Mn1 137.2(5) . 4_444
N3 N4 Mn1 115.5(4) . 4_444
C2 N5 C1 126.1(6) . .
C5 N6 N7 105.1(6) . .
C5 N6 Mn1 127.6(5) . .
N7 N6 Mn1 127.3(4) . .
N8 N7 N6 110.0(6) . .
C6 N10 C5 124.6(6) . .
N7 N8 N9 110.0(6) . .
N1 C1 N4 112.1(6) . .
N1 C1 N5 125.6(6) . .
N4 C1 N5 122.3(6) . .
O1 C2 N5 121.6(7) . .
O1 C2 C3 122.8(7) . .
N5 C2 C3 115.7(7) . .
C2 C3 C4 113.1(9) . .
N6 C5 N9 111.4(6) . .
N6 C5 N10 126.5(6) . .
N9 C5 N10 122.1(6) . .
O2 C6 N10 124.8(7) . .
O2 C6 C7 121.8(7) . .
N10 C6 C7 113.4(7) . .
C6 C7 C8 111.1(9) . .
C5 N9 N8 103.5(6) . .
C5 N9 Mn1 133.7(5) . 2_545
N8 N9 Mn1 112.3(5) . 2_545

loop_
_geom_bond_atom_site_label_1
_geom_bond_atom_site_label_2
_geom_bond_distance
_geom_bond_site_symmetry_2
Mn1 N1 2.199(6) .
Mn1 N6 2.218(6) .
Mn1 O1 2.227(5) .
Mn1 O2 2.238(6) .
Mn1 N4 2.245(6) 4_545
Mn1 N9 2.274(6) 2_544
N1 C1 1.326(9) .
N1 N2 1.349(9) .
O2 C6 1.210(9) .
O1 C2 1.227(9) .
N2 N3 1.274(9) .
N3 N4 1.359(9) .
N4 C1 1.348(9) .
N4 Mn1 2.245(6) 4_444
N5 C2 1.357(9) .
N5 C1 1.393(9) .
N6 C5 1.326(8) .
N6 N7 1.334(8) .
N7 N8 1.288(9) .
N10 C6 1.348(10) .
N10 C5 1.388(9) .
N8 N9 1.354(9) .
C2 C3 1.489(11) .
C3 C4 1.520(16) .
C5 N9 1.346(9) .
C6 C7 1.520(11) .
C7 C8 1.515(17) .
N9 Mn1 2.274(6) 2_545

loop_
_geom_hbond_atom_site_label_D
_geom_hbond_atom_site_label_H
_geom_hbond_atom_site_label_A
_geom_hbond_distance_DH
_geom_hbond_distance_HA
_geom_hbond_distance_DA
_geom_hbond_angle_DHA
_geom_hbond_site_symmetry_A
N5 H5 N7 0.86 1.97 2.822(9) 170.2 4_444
N10 H10 N2 0.86 2.00 2.842(9) 164.5 2_545
